data_4061192
loop_
_publ_author_name
'Xiubo Tang'
'Biao Wu'
'Wenjuan Zhang'

_journal_name_full Organometallics
_journal_year 2004
_chemical_formula_sum 'C20 H24 Cl2 Fe N2 O2'
_chemical_formula_weight 451.16
_space_group_IT_number 14
_symmetry_cell_setting monoclinic
_symmetry_space_group_name_Hall '-P 2ybc'
_symmetry_space_group_name_H-M 'P 1 21/c 1'
_cell_angle_alpha 90.00
_cell_angle_beta 107.50(3)
_cell_angle_gamma 90.00
_cell_formula_units_Z 4
_cell_length_a 18.572(4)
_cell_length_b 8.1783(16)
_cell_length_c 14.677(3)
_cell_measurement_temperature 173(2)
_cell_volume 2126.1(7)
_diffrn_ambient_temperature 173(2)
_exptl_crystal_density_diffrn 1.409
_cod_depositor_comments
;
The following automatic conversions were performed:
'_symmetry_cell_setting' value 'Monoclinic' changed to 'monoclinic'
according to '/home/saulius/struct/CIF-dictionaries/cif_core.dic'
dictionary named 'cif_core.dic' version 2.4.1 from 2010-06-29.

Automatic conversion script
Id: cif_fix_enum 1527 2010-12-29 10:47:43Z saulius 
;
_cod_original_sg_symbol_H-M 'P 21/c'
_cod_database_code 4061192

loop_
_symmetry_equiv_pos_as_xyz
'x, y, z'
'-x, y+1/2, -z+1/2'
'-x, -y, -z'
'x, -y-1/2, z-1/2'

loop_
_atom_site_label
_atom_site_type_symbol
_atom_site_fract_x
_atom_site_fract_y
_atom_site_fract_z
_atom_site_U_iso_or_equiv
_atom_site_adp_type
_atom_site_occupancy
_atom_site_symmetry_multiplicity
_atom_site_calc_flag
_atom_site_refinement_flags
_atom_site_disorder_assembly
_atom_site_disorder_group
Fe Fe 0.311046(15) 0.08685(4) 0.288127(19) 0.04030(11) Uani 1 1 d . . .
Cl2 Cl 0.39360(3) 0.29519(8) 0.29615(4) 0.05786(17) Uani 1 1 d . . .
Cl3 Cl 0.24508(3) -0.04451(9) 0.15394(4) 0.06152(17) Uani 1 1 d . . .
N1 N 0.32785(8) 0.00236(18) 0.42821(10) 0.0314(3) Uani 1 1 d . . .
N2 N 0.21984(8) 0.19905(19) 0.33517(10) 0.0326(3) Uani 1 1 d . . .
O1 O 0.40983(9) -0.1097(2) 0.32193(11) 0.0586(4) Uani 1 1 d . . .
O2 O 0.48426(7) -0.24738(18) 0.44631(10) 0.0444(3) Uani 1 1 d . . .
C1 C 0.38612(10) -0.0926(2) 0.47140(13) 0.0335(4) Uani 1 1 d . . .
C2 C 0.40248(11) -0.1374(2) 0.56661(13) 0.0394(4) Uani 1 1 d . . .
H2A H 0.4444 -0.2015 0.5960 0.047 Uiso 1 1 calc R . .
C3 C 0.35467(12) -0.0837(3) 0.61616(14) 0.0427(5) Uani 1 1 d . . .
H3A H 0.3636 -0.1131 0.6798 0.051 Uiso 1 1 calc R . .
C4 C 0.29327(11) 0.0139(2) 0.57125(13) 0.0395(4) Uani 1 1 d . . .
H4A H 0.2605 0.0497 0.6041 0.047 Uiso 1 1 calc R . .
C5 C 0.28146(10) 0.0571(2) 0.47668(13) 0.0313(4) Uani 1 1 d . . .
C6 C 0.21843(9) 0.1634(2) 0.41969(12) 0.0317(4) Uani 1 1 d . . .
C7 C 0.16082(11) 0.2179(3) 0.46499(14) 0.0456(5) Uani 1 1 d . . .
H7A H 0.1239 0.2848 0.4209 0.068 Uiso 1 1 calc R . .
H7B H 0.1849 0.2800 0.5214 0.068 Uiso 1 1 calc R . .
H7C H 0.1365 0.1241 0.4819 0.068 Uiso 1 1 calc R . .
C8 C 0.16284(10) 0.2978(2) 0.27059(12) 0.0335(4) Uani 1 1 d . . .
C9 C 0.17741(11) 0.4633(2) 0.26074(14) 0.0396(4) Uani 1 1 d . . .
C10 C 0.12577(12) 0.5521(3) 0.18904(15) 0.0465(5) Uani 1 1 d . . .
H10A H 0.1348 0.6620 0.1805 0.056 Uiso 1 1 calc R . .
C11 C 0.06177(13) 0.4792(3) 0.13087(14) 0.0503(5) Uani 1 1 d . . .
H11A H 0.0280 0.5398 0.0832 0.060 Uiso 1 1 calc R . .
C12 C 0.04745(11) 0.3162(3) 0.14295(14) 0.0469(5) Uani 1 1 d . . .
H12A H 0.0036 0.2688 0.1036 0.056 Uiso 1 1 calc R . .
C13 C 0.09716(10) 0.2214(2) 0.21268(13) 0.0374(4) Uani 1 1 d . . .
C14 C 0.08219(12) 0.0435(3) 0.22835(16) 0.0482(5) Uani 1 1 d . . .
H14A H 0.1285 -0.0170 0.2358 0.058 Uiso 1 1 calc R . .
H14B H 0.0703 0.0349 0.2882 0.058 Uiso 1 1 calc R . .
C15 C 0.02053(14) -0.0384(4) 0.1524(2) 0.0759(8) Uani 1 1 d . . .
H15A H 0.0162 -0.1502 0.1700 0.114 Uiso 1 1 calc R . .
H15B H 0.0321 -0.0348 0.0929 0.114 Uiso 1 1 calc R . .
H15C H -0.0263 0.0172 0.1455 0.114 Uiso 1 1 calc R . .
C16 C 0.24308(12) 0.5526(3) 0.32845(18) 0.0530(6) Uani 1 1 d . . .
H16A H 0.2641 0.6291 0.2928 0.064 Uiso 1 1 calc R . .
H16B H 0.2822 0.4748 0.3594 0.064 Uiso 1 1 calc R . .
C17 C 0.21813(17) 0.6445(4) 0.40352(19) 0.0723(8) Uani 1 1 d . . .
H17A H 0.2606 0.7003 0.4458 0.108 Uiso 1 1 calc R . .
H17B H 0.1980 0.5686 0.4394 0.108 Uiso 1 1 calc R . .
H17C H 0.1800 0.7227 0.3729 0.108 Uiso 1 1 calc R . .
C18 C 0.42835(10) -0.1500(3) 0.40503(14) 0.0395(4) Uani 1 1 d . . .
C19 C 0.52498(12) -0.3192(3) 0.38347(16) 0.0547(6) Uani 1 1 d . . .
H19A H 0.4916 -0.3897 0.3361 0.066 Uiso 1 1 calc R . .
H19B H 0.5434 -0.2334 0.3505 0.066 Uiso 1 1 calc R . .
C20 C 0.58848(13) -0.4138(3) 0.44452(19) 0.0593(6) Uani 1 1 d . . .
H20A H 0.6163 -0.4623 0.4059 0.089 Uiso 1 1 calc R . .
H20B H 0.5696 -0.4982 0.4766 0.089 Uiso 1 1 calc R . .
H20C H 0.6211 -0.3427 0.4910 0.089 Uiso 1 1 calc R . .

loop_
_atom_site_aniso_label
_atom_site_aniso_U_11
_atom_site_aniso_U_22
_atom_site_aniso_U_33
_atom_site_aniso_U_23
_atom_site_aniso_U_13
_atom_site_aniso_U_12
Fe 0.03993(16) 0.05277(19) 0.03137(16) 0.00820(12) 0.01553(12) 0.00894(12)
Cl2 0.0558(3) 0.0688(4) 0.0551(3) 0.0091(3) 0.0259(3) -0.0062(3)
Cl3 0.0612(4) 0.0807(4) 0.0429(3) -0.0104(3) 0.0160(3) 0.0010(3)
N1 0.0307(7) 0.0344(8) 0.0299(7) 0.0029(6) 0.0102(6) 0.0011(6)
N2 0.0285(7) 0.0358(8) 0.0324(7) 0.0011(6) 0.0075(6) 0.0026(6)
O1 0.0571(9) 0.0820(12) 0.0406(8) 0.0180(8) 0.0207(7) 0.0300(8)
O2 0.0406(7) 0.0526(8) 0.0438(8) 0.0115(6) 0.0185(6) 0.0173(6)
C1 0.0312(8) 0.0336(9) 0.0351(9) 0.0009(7) 0.0090(7) 0.0004(7)
C2 0.0390(10) 0.0386(10) 0.0360(10) 0.0026(8) 0.0042(8) 0.0050(8)
C3 0.0498(11) 0.0489(11) 0.0268(9) 0.0023(8) 0.0077(8) 0.0052(9)
C4 0.0432(10) 0.0459(11) 0.0301(9) -0.0024(8) 0.0123(8) 0.0017(9)
C5 0.0312(8) 0.0308(9) 0.0319(9) -0.0017(7) 0.0095(7) -0.0020(7)
C6 0.0295(8) 0.0324(9) 0.0337(9) -0.0027(7) 0.0102(7) -0.0010(7)
C7 0.0426(10) 0.0568(13) 0.0414(11) 0.0053(9) 0.0189(9) 0.0135(10)
C8 0.0301(8) 0.0406(10) 0.0304(8) 0.0025(7) 0.0099(7) 0.0056(7)
C9 0.0384(10) 0.0409(10) 0.0393(10) 0.0008(8) 0.0114(8) 0.0047(8)
C10 0.0518(12) 0.0408(11) 0.0451(12) 0.0050(9) 0.0118(9) 0.0098(9)
C11 0.0542(13) 0.0563(13) 0.0341(10) 0.0044(9) 0.0036(9) 0.0178(10)
C12 0.0379(10) 0.0604(14) 0.0370(11) -0.0069(9) 0.0029(8) 0.0067(9)
C13 0.0330(9) 0.0451(11) 0.0346(9) -0.0033(8) 0.0111(7) 0.0028(8)
C14 0.0400(10) 0.0489(12) 0.0555(13) -0.0054(10) 0.0140(9) -0.0064(9)
C15 0.0591(16) 0.0622(16) 0.088(2) -0.0124(15) -0.0057(14) -0.0130(13)
C16 0.0468(12) 0.0418(12) 0.0628(14) 0.0055(10) 0.0050(10) -0.0048(9)
C17 0.092(2) 0.0661(16) 0.0521(14) -0.0117(13) 0.0108(13) -0.0308(15)
C18 0.0331(9) 0.0445(11) 0.0415(11) 0.0058(9) 0.0122(8) 0.0053(8)
C19 0.0498(12) 0.0706(15) 0.0532(13) 0.0072(11) 0.0300(10) 0.0194(11)
C20 0.0564(13) 0.0570(14) 0.0717(16) 0.0085(12) 0.0301(12) 0.0192(11)

loop_
_geom_bond_atom_site_label_1
_geom_bond_atom_site_label_2
_geom_bond_distance
_geom_bond_site_symmetry_2
_geom_bond_publ_flag
Fe N1 2.1015(15) . ?
Fe N2 2.2117(15) . ?
Fe Cl3 2.2545(9) . ?
Fe Cl2 2.2714(7) . ?
Fe O1 2.3769(15) . ?
N1 C1 1.328(2) . ?
N1 C5 1.348(2) . ?
N2 C6 1.282(2) . ?
N2 C8 1.438(2) . ?
O1 C18 1.209(2) . ?
O2 C18 1.304(2) . ?
O2 C19 1.479(2) . ?
C1 C2 1.387(3) . ?
C1 C18 1.498(3) . ?
C2 C3 1.378(3) . ?
C3 C4 1.386(3) . ?
C4 C5 1.384(2) . ?
C5 C6 1.496(2) . ?
C6 C7 1.488(3) . ?
C8 C9 1.396(3) . ?
C8 C13 1.406(2) . ?
C9 C10 1.396(3) . ?
C9 C16 1.510(3) . ?
C10 C11 1.374(3) . ?
C11 C12 1.381(3) . ?
C12 C13 1.390(3) . ?
C13 C14 1.511(3) . ?
C14 C15 1.495(3) . ?
C16 C17 1.517(4) . ?
C19 C20 1.469(3) . ?
